data_7034736
loop_
_publ_author_name
'Evans, Lloyd T. J.'
'Farnaby, Joy H.'
'Coles, Martyn P.'
'Cloke, F Geoffrey N'
'Hitchcock, Peter B.'

_publ_section_title
;
 Group 4 metal compounds incorporating the amide ligand,
 [N(SiMe2{C6H4-2-OMe})2](.).
;
_journal_issue 19
_journal_name_full 'Dalton transactions (Cambridge, England : 2003)'
_journal_page_first 8950
_journal_page_last 8958
_journal_paper_doi 10.1039/c5dt00684h
_journal_volume 44
_journal_year 2015
_chemical_compound_source 'synthesis as described'
_chemical_formula_moiety 'C18 H26 Cl3 N O2 Si2 Ti'
_chemical_formula_sum 'C18 H26 Cl3 N O2 Si2 Ti'
_chemical_formula_weight 498.83
_chemical_name_systematic
;
 ?
;
_space_group_IT_number 14
_symmetry_cell_setting monoclinic
_symmetry_Int_Tables_number 14
_symmetry_space_group_name_Hall '-P 2yn'
_symmetry_space_group_name_H-M 'P 1 21/n 1'
_atom_sites_solution_hydrogens geom
_atom_sites_solution_primary direct
_atom_sites_solution_secondary difmap
_audit_conform_dict_location ftp://ftp.iucr.org/pub/cif_core.dic
_audit_conform_dict_name cif_core.dic
_audit_conform_dict_version 2.3
_audit_creation_date 2006-04-11T11:28:14-00:00
_audit_creation_method 'WinGX routine CIF_UPDATE'
_audit_update_record
;
2015-01-19 deposited with the CCDC.
2015-04-07 downloaded from the CCDC.
;
_cell_angle_alpha 90
_cell_angle_beta 101.819(2)
_cell_angle_gamma 90
_cell_formula_units_Z 8
_cell_length_a 15.3083(5)
_cell_length_b 17.2815(5)
_cell_length_c 18.4035(5)
_cell_measurement_reflns_used 28532
_cell_measurement_temperature 173(2)
_cell_measurement_theta_max 26.022
_cell_measurement_theta_min 3.395
_cell_measurement_wavelength 0.71073
_cell_volume 4765.4(2)
_computing_cell_refinement 'HKL Scalepack (Otwinowski & Minor 1997)'
_computing_data_collection 'Collect (Nonius BV, 1997-2000)'
_computing_data_reduction 'HKL Denzo and Scalepack (Otwinowski & Minor 1997)'
_computing_molecular_graphics 'Ortep-3 for Windows (Farrugia, 1997)'
_computing_publication_material 'WinGX publication routines (Farrugia, 1999)'
_computing_structure_refinement 'SHELXL-97 (Sheldrick, 1997)'
_computing_structure_solution 'SHELXS-86 (Sheldrick, 1986)'
_diffrn_ambient_temperature 173(2)
_diffrn_detector 'CCD plate'
_diffrn_detector_area_resol_mean 9
_diffrn_measured_fraction_theta_full 0.993
_diffrn_measured_fraction_theta_max 0.993
_diffrn_measurement_device '95mm CCD camera on \k-goniostat'
_diffrn_measurement_device_type KappaCCD
_diffrn_measurement_method 'CCD rotation images, thick slices'
_diffrn_orient_matrix_type 'by Nonius Collect from scalepack cell'
_diffrn_orient_matrix_UB_11 -0.154328E-1
_diffrn_orient_matrix_UB_12 0.558676E-1
_diffrn_orient_matrix_UB_13 -0.91465E-2
_diffrn_orient_matrix_UB_21 0.364943E-1
_diffrn_orient_matrix_UB_22 0.15632E-2
_diffrn_orient_matrix_UB_23 -0.392526E-1
_diffrn_orient_matrix_UB_31 -0.537037E-1
_diffrn_orient_matrix_UB_32 -0.149924E-1
_diffrn_orient_matrix_UB_33 -0.381764E-1
_diffrn_radiation_monochromator graphite
_diffrn_radiation_probe x-ray
_diffrn_radiation_type MoK\a
_diffrn_radiation_wavelength 0.71073
_diffrn_reflns_av_R_equivalents 0.0501
_diffrn_reflns_av_unetI/netI 0.0494
_diffrn_reflns_limit_h_max 14
_diffrn_reflns_limit_h_min -18
_diffrn_reflns_limit_k_max 21
_diffrn_reflns_limit_k_min -20
_diffrn_reflns_limit_l_max 22
_diffrn_reflns_limit_l_min -22
_diffrn_reflns_number 35229
_diffrn_reflns_theta_full 26.01
_diffrn_reflns_theta_max 26.01
_diffrn_reflns_theta_min 3.59
_diffrn_source 'Enraf Nonius FR590'
_exptl_absorpt_coefficient_mu 0.809
_exptl_absorpt_correction_T_max 0.8696
_exptl_absorpt_correction_T_min 0.8151
_exptl_absorpt_correction_type multi-scan
_exptl_absorpt_process_details
;
        [c.f. r.h. blessing, acta cryst. (1995), a51, 33-38]
;
_exptl_crystal_colour red
_exptl_crystal_density_diffrn 1.391
_exptl_crystal_density_method 'not measured'
_exptl_crystal_description prism
_exptl_crystal_F_000 2064
_exptl_crystal_size_max 0.25
_exptl_crystal_size_mid 0.2
_exptl_crystal_size_min 0.2
_refine_diff_density_max 1.352
_refine_diff_density_min -0.378
_refine_diff_density_rms 0.082
_refine_ls_extinction_method none
_refine_ls_goodness_of_fit_ref 1.024
_refine_ls_hydrogen_treatment constr
_refine_ls_matrix_type full
_refine_ls_number_parameters 491
_refine_ls_number_reflns 9323
_refine_ls_number_restraints 0
_refine_ls_restrained_S_all 1.024
_refine_ls_R_factor_all 0.0891
_refine_ls_R_factor_gt 0.0542
_refine_ls_shift/su_max 0.001
_refine_ls_shift/su_mean 0
_refine_ls_structure_factor_coef Fsqd
_refine_ls_weighting_details 'calc w=1/[\s^2^(Fo^2^)+(0.0612P)^2^+6.8833P] where P=(Fo^2^+2Fc^2^)/3'
_refine_ls_weighting_scheme calc
_refine_ls_wR_factor_gt 0.1223
_refine_ls_wR_factor_ref 0.1407
_reflns_number_gt 6451
_reflns_number_total 9323
_reflns_threshold_expression >2sigma(I)
_cod_data_source_file c5dt00684h2.cif
_cod_data_source_block (3)-apr1006
_cod_depositor_comments 'Adding full bibliography for 7034734--7034738.cif.'
_cod_original_sg_symbol_H-M 'P 21/n'
_cod_database_code 7034736

loop_
_symmetry_equiv_pos_as_xyz
'x, y, z'
'-x+1/2, y+1/2, -z+1/2'
'-x, -y, -z'
'x-1/2, -y-1/2, z-1/2'

loop_
_atom_site_label
_atom_site_type_symbol
_atom_site_fract_x
_atom_site_fract_y
_atom_site_fract_z
_atom_site_U_iso_or_equiv
_atom_site_adp_type
_atom_site_occupancy
_atom_site_symmetry_multiplicity
_atom_site_calc_flag
_atom_site_refinement_flags
_atom_site_disorder_assembly
_atom_site_disorder_group
Ti Ti 0.65491(4) 0.68183(4) 0.23183(3) 0.02688(16) Uani 1 1 d . . .
Cl1 Cl 0.52050(7) 0.72831(6) 0.19002(6) 0.0390(2) Uani 1 1 d . . .
Cl2 Cl 0.63723(7) 0.61822(6) 0.33261(5) 0.0417(3) Uani 1 1 d . . .
Cl3 Cl 0.68928(8) 0.59765(6) 0.15087(5) 0.0430(3) Uani 1 1 d . . .
Si1 Si 0.71993(7) 0.85703(5) 0.23906(5) 0.0236(2) Uani 1 1 d . . .
Si2 Si 0.85405(7) 0.72277(6) 0.29141(5) 0.0275(2) Uani 1 1 d . . .
O1 O 0.7196(2) 0.79385(18) 0.08791(15) 0.0546(9) Uani 1 1 d . . .
O2 O 0.79307(18) 0.74183(15) 0.43342(13) 0.0345(6) Uani 1 1 d . . .
N N 0.74208(19) 0.75503(15) 0.25492(14) 0.0221(6) Uani 1 1 d . . .
C1 C 0.6347(3) 0.8717(2) 0.15185(19) 0.0300(8) Uani 1 1 d . . .
C2 C 0.6426(3) 0.8368(2) 0.0847(2) 0.0405(10) Uani 1 1 d . . .
C3 C 0.5765(3) 0.8451(3) 0.0207(2) 0.0529(13) Uani 1 1 d . . .
H3 H 0.5806 0.8187 -0.0238 0.063 Uiso 1 1 calc R . .
C4 C 0.5044(3) 0.8930(3) 0.0234(2) 0.0574(14) Uani 1 1 d . . .
H4 H 0.459 0.8992 -0.0199 0.069 Uiso 1 1 calc R . .
C5 C 0.4971(3) 0.9315(3) 0.0868(3) 0.0519(12) Uani 1 1 d . . .
H5 H 0.4485 0.9657 0.087 0.062 Uiso 1 1 calc R . .
C6 C 0.5616(3) 0.9200(2) 0.1511(2) 0.0378(9) Uani 1 1 d . . .
H6 H 0.5557 0.9456 0.1955 0.045 Uiso 1 1 calc R . .
C7 C 0.7332(4) 0.7567(3) 0.0219(2) 0.0643(15) Uani 1 1 d . . .
H7A H 0.683 0.722 0.0033 0.096 Uiso 1 1 calc R . .
H7B H 0.7887 0.7267 0.033 0.096 Uiso 1 1 calc R . .
H7C H 0.7373 0.7958 -0.0158 0.096 Uiso 1 1 calc R . .
C8 C 0.8212(3) 0.9113(2) 0.2276(2) 0.0386(9) Uani 1 1 d . . .
H8A H 0.8422 0.8914 0.1844 0.058 Uiso 1 1 calc R . .
H8B H 0.8681 0.9049 0.2722 0.058 Uiso 1 1 calc R . .
H8C H 0.8065 0.9664 0.2203 0.058 Uiso 1 1 calc R . .
C9 C 0.6797(3) 0.8946(2) 0.3209(2) 0.0346(9) Uani 1 1 d . . .
H9A H 0.7255 0.8862 0.3658 0.052 Uiso 1 1 calc R . .
H9B H 0.6249 0.8673 0.3254 0.052 Uiso 1 1 calc R . .
H9C H 0.6673 0.9501 0.3145 0.052 Uiso 1 1 calc R . .
C10 C 0.9181(3) 0.7316(3) 0.2163(2) 0.0415(10) Uani 1 1 d . . .
H10A H 0.9176 0.7856 0.1999 0.062 Uiso 1 1 calc R . .
H10B H 0.8908 0.6988 0.1743 0.062 Uiso 1 1 calc R . .
H10C H 0.9799 0.715 0.2349 0.062 Uiso 1 1 calc R . .
C11 C 0.8579(3) 0.6188(2) 0.3198(2) 0.0391(10) Uani 1 1 d . . .
H11A H 0.8248 0.612 0.3596 0.059 Uiso 1 1 calc R . .
H11B H 0.9202 0.6031 0.3376 0.059 Uiso 1 1 calc R . .
H11C H 0.8309 0.5869 0.2771 0.059 Uiso 1 1 calc R . .
C12 C 0.9049(2) 0.7839(2) 0.37403(19) 0.0306(8) Uani 1 1 d . . .
C13 C 0.8680(3) 0.7862(2) 0.43747(19) 0.0324(9) Uani 1 1 d . . .
C14 C 0.9060(3) 0.8304(2) 0.4991(2) 0.0417(10) Uani 1 1 d . . .
H14 H 0.8803 0.8311 0.5419 0.05 Uiso 1 1 calc R . .
C15 C 0.9817(3) 0.8733(3) 0.4969(2) 0.0537(13) Uani 1 1 d . . .
H15 H 1.0072 0.9047 0.5382 0.064 Uiso 1 1 calc R . .
C16 C 1.0204(3) 0.8713(3) 0.4362(3) 0.0551(13) Uani 1 1 d . . .
H16 H 1.0732 0.9001 0.4359 0.066 Uiso 1 1 calc R . .
C17 C 0.9818(3) 0.8267(2) 0.3747(2) 0.0429(10) Uani 1 1 d . . .
H17 H 1.0087 0.8257 0.3325 0.051 Uiso 1 1 calc R . .
C18 C 0.7517(3) 0.7415(3) 0.4959(2) 0.0504(12) Uani 1 1 d . . .
H18A H 0.7939 0.7219 0.5394 0.076 Uiso 1 1 calc R . .
H18B H 0.6989 0.708 0.4857 0.076 Uiso 1 1 calc R . .
H18C H 0.7338 0.7942 0.5058 0.076 Uiso 1 1 calc R . .
Ti1B Ti 0.84819(4) 0.42547(4) 0.77015(3) 0.02533(16) Uani 1 1 d . A 1
Cl1B Cl 0.98050(6) 0.47391(5) 0.81673(5) 0.0380(2) Uani 1 1 d . A 1
Cl2B Cl 0.86570(7) 0.37070(6) 0.66507(5) 0.0410(3) Uani 1 1 d . A 1
Cl3B Cl 0.81582(7) 0.33644(6) 0.84758(5) 0.0417(3) Uani 1 1 d . A 1
Si1B Si 0.78144(7) 0.60092(5) 0.77183(5) 0.0227(2) Uani 1 1 d . A 1
Si2B Si 0.64908(7) 0.46571(6) 0.71808(5) 0.0246(2) Uani 1 1 d . A 1
O1B O 0.7885(3) 0.53580(18) 0.92281(15) 0.0594(9) Uani 1 1 d . A 1
O2B O 0.70414(17) 0.49213(15) 0.57344(13) 0.0337(6) Uani 1 1 d . A 1
N1B N 0.76120(18) 0.49938(15) 0.75378(13) 0.0211(6) Uani 1 1 d . A 1
C1B C 0.8667(3) 0.6179(2) 0.85816(19) 0.0307(8) Uani 1 1 d . A 1
C2B C 0.8590(3) 0.5855(2) 0.9261(2) 0.0444(11) Uani 1 1 d . A 1
C3B C 0.9198(4) 0.6028(3) 0.9913(3) 0.0697(17) Uani 1 1 d . A 1
H3B H 0.9145 0.5796 1.037 0.084 Uiso 1 1 calc R A 1
C4B C 0.9882(4) 0.6543(4) 0.9885(3) 0.081(2) Uani 1 1 d . A 1
H4B H 1.0296 0.667 1.0329 0.097 Uiso 1 1 calc R A 1
C5B C 0.9974(3) 0.6873(3) 0.9231(3) 0.0633(15) Uani 1 1 d . A 1
H5B H 1.0445 0.7227 0.922 0.076 Uiso 1 1 calc R A 1
C6B C 0.9370(3) 0.6686(2) 0.8581(2) 0.0419(10) Uani 1 1 d . A 1
H6B H 0.9441 0.6911 0.8126 0.05 Uiso 1 1 calc R A 1
C7B C 0.7798(5) 0.4961(3) 0.9898(3) 0.088(2) Uani 1 1 d . A 1
H7B1 H 0.8339 0.466 1.0086 0.132 Uiso 1 1 calc R A 1
H7B2 H 0.7282 0.4613 0.9792 0.132 Uiso 1 1 calc R A 1
H7B3 H 0.7713 0.5341 1.0273 0.132 Uiso 1 1 calc R A 1
C8B C 0.6806(3) 0.6535(2) 0.7858(2) 0.0384(9) Uani 1 1 d . A 1
H8B1 H 0.661 0.6324 0.8292 0.058 Uiso 1 1 calc R A 1
H8B2 H 0.6328 0.6474 0.7418 0.058 Uiso 1 1 calc R A 1
H8B3 H 0.6946 0.7086 0.7938 0.058 Uiso 1 1 calc R A 1
C9B C 0.8190(3) 0.6407(2) 0.6900(2) 0.0377(9) Uani 1 1 d . A 1
H9B1 H 0.8723 0.6128 0.6828 0.057 Uiso 1 1 calc R A 1
H9B2 H 0.8332 0.6958 0.6981 0.057 Uiso 1 1 calc R A 1
H9B3 H 0.7714 0.6347 0.6458 0.057 Uiso 1 1 calc R A 1
C10B C 0.5879(3) 0.4705(2) 0.79565(19) 0.0350(9) Uani 1 1 d . A 1
H10D H 0.589 0.5237 0.8142 0.053 Uiso 1 1 calc R A 1
H10E H 0.6165 0.4361 0.8358 0.053 Uiso 1 1 calc R A 1
H10F H 0.5259 0.4542 0.7777 0.053 Uiso 1 1 calc R A 1
C11B C 0.6457(3) 0.3641(2) 0.6848(2) 0.0354(9) Uani 1 1 d . A 1
H11D H 0.6775 0.3602 0.6439 0.053 Uiso 1 1 calc R A 1
H11E H 0.5835 0.3481 0.6675 0.053 Uiso 1 1 calc R A 1
H11F H 0.6743 0.3303 0.7256 0.053 Uiso 1 1 calc R A 1
C12B C 0.5944(2) 0.5285(2) 0.63826(17) 0.0256(8) Uani 1 1 d . A 1
C13B C 0.6276(2) 0.5336(2) 0.57257(18) 0.0280(8) Uani 1 1 d . A 1
C14B C 0.5842(3) 0.5765(2) 0.51277(19) 0.0323(9) Uani 1 1 d . A 1
H14B H 0.6073 0.5787 0.4687 0.039 Uiso 1 1 calc R A 1
C15B C 0.5066(3) 0.6163(2) 0.5173(2) 0.0384(10) Uani 1 1 d . A 1
H15B H 0.4772 0.6464 0.4764 0.046 Uiso 1 1 calc R A 1
C16B C 0.4723(3) 0.6125(2) 0.5801(2) 0.0387(10) Uani 1 1 d . A 1
H16B H 0.419 0.6395 0.5829 0.046 Uiso 1 1 calc R A 1
C17B C 0.5160(3) 0.5688(2) 0.63982(19) 0.0334(9) Uani 1 1 d . A 1
H17B H 0.4916 0.5662 0.6832 0.04 Uiso 1 1 calc R A 1
C18B C 0.7433(3) 0.4965(3) 0.5094(2) 0.0415(10) Uani 1 1 d . A 1
H18D H 0.7011 0.4766 0.4661 0.062 Uiso 1 1 calc R A 1
H18E H 0.798 0.4654 0.5176 0.062 Uiso 1 1 calc R A 1
H18F H 0.7578 0.5505 0.5006 0.062 Uiso 1 1 calc R A 1

loop_
_atom_site_aniso_label
_atom_site_aniso_U_11
_atom_site_aniso_U_22
_atom_site_aniso_U_33
_atom_site_aniso_U_23
_atom_site_aniso_U_13
_atom_site_aniso_U_12
Ti 0.0284(4) 0.0242(3) 0.0279(3) -0.0021(3) 0.0054(3) -0.0022(3)
Cl1 0.0306(6) 0.0350(5) 0.0503(6) 0.0054(4) 0.0056(4) -0.0005(4)
Cl2 0.0509(7) 0.0402(6) 0.0350(5) 0.0070(4) 0.0107(4) -0.0099(5)
Cl3 0.0576(7) 0.0397(6) 0.0309(5) -0.0088(4) 0.0070(5) 0.0051(5)
Si1 0.0226(5) 0.0225(5) 0.0254(5) -0.0004(4) 0.0045(4) 0.0005(4)
Si2 0.0248(6) 0.0331(6) 0.0243(5) 0.0039(4) 0.0040(4) 0.0051(4)
O1 0.071(2) 0.063(2) 0.0297(14) -0.0017(14) 0.0089(15) 0.0209(18)
O2 0.0350(16) 0.0461(16) 0.0241(12) -0.0006(11) 0.0096(11) -0.0075(13)
N 0.0241(16) 0.0221(15) 0.0203(13) 0.0025(11) 0.0052(12) 0.0003(12)
C1 0.034(2) 0.0257(19) 0.0285(18) 0.0068(15) 0.0010(16) -0.0059(16)
C2 0.050(3) 0.036(2) 0.033(2) 0.0025(17) 0.0017(19) 0.000(2)
C3 0.066(3) 0.058(3) 0.028(2) 0.005(2) -0.007(2) -0.012(3)
C4 0.046(3) 0.081(4) 0.038(2) 0.022(2) -0.008(2) -0.011(3)
C5 0.035(3) 0.060(3) 0.056(3) 0.022(2) -0.001(2) 0.006(2)
C6 0.034(2) 0.038(2) 0.040(2) 0.0091(17) 0.0030(18) 0.0042(18)
C7 0.086(4) 0.072(3) 0.038(2) -0.009(2) 0.019(3) 0.013(3)
C8 0.034(2) 0.030(2) 0.053(2) 0.0045(18) 0.0120(19) -0.0044(17)
C9 0.040(2) 0.032(2) 0.0326(19) -0.0034(16) 0.0118(17) 0.0086(18)
C10 0.035(2) 0.054(3) 0.038(2) 0.0091(19) 0.0123(18) 0.017(2)
C11 0.041(3) 0.038(2) 0.037(2) 0.0052(17) 0.0036(18) 0.0124(19)
C12 0.024(2) 0.036(2) 0.0290(18) 0.0034(15) -0.0004(15) 0.0015(17)
C13 0.030(2) 0.037(2) 0.0278(18) 0.0038(16) 0.0002(16) 0.0041(17)
C14 0.050(3) 0.047(2) 0.0249(18) -0.0017(17) -0.0016(18) 0.000(2)
C15 0.054(3) 0.061(3) 0.037(2) -0.004(2) -0.012(2) -0.014(2)
C16 0.042(3) 0.064(3) 0.053(3) 0.008(2) -0.008(2) -0.022(2)
C17 0.032(2) 0.056(3) 0.037(2) 0.0095(19) -0.0019(18) -0.003(2)
C18 0.062(3) 0.059(3) 0.037(2) -0.002(2) 0.024(2) -0.011(2)
Ti1B 0.0265(4) 0.0227(3) 0.0259(3) 0.0025(2) 0.0033(3) 0.0019(3)
Cl1B 0.0282(5) 0.0349(5) 0.0489(5) -0.0011(4) 0.0033(4) -0.0002(4)
Cl2B 0.0442(6) 0.0453(6) 0.0335(5) -0.0061(4) 0.0079(4) 0.0117(5)
Cl3B 0.0499(7) 0.0379(5) 0.0337(5) 0.0129(4) 0.0003(4) -0.0075(5)
Si1B 0.0228(5) 0.0214(5) 0.0238(4) 0.0010(4) 0.0043(4) -0.0007(4)
Si2B 0.0213(5) 0.0298(5) 0.0217(4) -0.0013(4) 0.0022(4) -0.0047(4)
O1B 0.097(3) 0.055(2) 0.0263(14) 0.0055(13) 0.0129(16) -0.0163(19)
O2B 0.0309(15) 0.0448(16) 0.0263(12) 0.0029(11) 0.0077(11) 0.0060(12)
N1B 0.0227(16) 0.0210(14) 0.0188(13) 0.0015(11) 0.0027(11) -0.0022(12)
C1B 0.032(2) 0.0257(19) 0.0318(19) -0.0059(15) 0.0003(16) 0.0028(16)
C2B 0.061(3) 0.035(2) 0.032(2) -0.0070(17) -0.001(2) 0.008(2)
C3B 0.097(5) 0.069(4) 0.033(2) -0.008(2) -0.012(3) 0.031(3)
C4B 0.075(4) 0.085(4) 0.061(4) -0.031(3) -0.039(3) 0.022(4)
C5B 0.037(3) 0.061(3) 0.082(4) -0.032(3) -0.013(3) 0.003(2)
C6B 0.034(2) 0.036(2) 0.052(2) -0.0119(19) -0.0010(19) 0.0031(18)
C7B 0.166(7) 0.067(4) 0.038(3) 0.011(2) 0.040(3) -0.009(4)
C8B 0.031(2) 0.027(2) 0.056(2) -0.0040(18) 0.0076(19) 0.0011(17)
C9B 0.047(3) 0.032(2) 0.037(2) 0.0045(17) 0.0151(19) -0.0091(19)
C10B 0.031(2) 0.043(2) 0.0328(19) 0.0026(17) 0.0101(16) -0.0086(18)
C11B 0.036(2) 0.028(2) 0.037(2) -0.0009(16) -0.0049(17) -0.0037(17)
C12B 0.0230(19) 0.0302(19) 0.0220(16) -0.0021(14) 0.0005(14) -0.0033(15)
C13B 0.028(2) 0.0273(19) 0.0276(17) -0.0013(15) 0.0039(15) -0.0032(16)
C14B 0.035(2) 0.036(2) 0.0249(17) 0.0070(15) 0.0030(16) -0.0047(18)
C15B 0.040(3) 0.038(2) 0.031(2) 0.0063(17) -0.0068(18) 0.0009(19)
C16B 0.032(2) 0.043(2) 0.038(2) -0.0032(18) -0.0027(17) 0.0125(19)
C17B 0.027(2) 0.045(2) 0.0276(18) -0.0029(16) 0.0038(15) 0.0012(18)
C18B 0.038(2) 0.057(3) 0.033(2) 0.0029(19) 0.0168(18) 0.002(2)

loop_
_atom_type_symbol
_atom_type_description
_atom_type_scat_dispersion_real
_atom_type_scat_dispersion_imag
_atom_type_scat_source
C C 0.0033 0.0016 'International Tables Vol C Tables 4.2.6.8 and 6.1.1.4'
H H 0 0 'International Tables Vol C Tables 4.2.6.8 and 6.1.1.4'
Cl Cl 0.1484 0.1585 'International Tables Vol C Tables 4.2.6.8 and 6.1.1.4'
N N 0.0061 0.0033 'International Tables Vol C Tables 4.2.6.8 and 6.1.1.4'
O O 0.0106 0.006 'International Tables Vol C Tables 4.2.6.8 and 6.1.1.4'
Si Si 0.0817 0.0704 'International Tables Vol C Tables 4.2.6.8 and 6.1.1.4'
Ti Ti 0.2776 0.4457 'International Tables Vol C Tables 4.2.6.8 and 6.1.1.4'

loop_
_geom_angle_atom_site_label_1
_geom_angle_atom_site_label_2
_geom_angle_atom_site_label_3
_geom_angle
N Ti Cl1 114.58(9)
N Ti Cl2 110.93(9)
Cl1 Ti Cl2 102.01(5)
N Ti Cl3 110.36(10)
Cl1 Ti Cl3 109.77(5)
Cl2 Ti Cl3 108.80(5)
N Si1 C9 106.99(15)
N Si1 C8 112.16(16)
C9 Si1 C8 109.74(19)
N Si1 C1 110.28(14)
C9 Si1 C1 111.10(18)
C8 Si1 C1 106.61(17)
N Si2 C10 107.76(15)
N Si2 C11 112.10(17)
C10 Si2 C11 107.18(19)
N Si2 C12 109.43(15)
C10 Si2 C12 111.16(19)
C11 Si2 C12 109.21(17)
C2 O1 C7 118.5(3)
C13 O2 C18 117.7(3)
Si2 N Si1 119.74(16)
Si2 N Ti 117.91(15)
Si1 N Ti 122.31(16)
C6 C1 C2 117.6(3)
C6 C1 Si1 120.6(3)
C2 C1 Si1 121.8(3)
O1 C2 C3 123.8(4)
O1 C2 C1 114.8(3)
C3 C2 C1 121.4(4)
C4 C3 C2 118.4(4)
C4 C3 H3 120.8
C2 C3 H3 120.8
C5 C4 C3 121.7(4)
C5 C4 H4 119.1
C3 C4 H4 119.1
C4 C5 C6 119.1(4)
C4 C5 H5 120.4
C6 C5 H5 120.4
C5 C6 C1 121.6(4)
C5 C6 H6 119.2
C1 C6 H6 119.2
O1 C7 H7A 109.5
O1 C7 H7B 109.5
H7A C7 H7B 109.5
O1 C7 H7C 109.5
H7A C7 H7C 109.5
H7B C7 H7C 109.5
Si1 C8 H8A 109.5
Si1 C8 H8B 109.5
H8A C8 H8B 109.5
Si1 C8 H8C 109.5
H8A C8 H8C 109.5
H8B C8 H8C 109.5
Si1 C9 H9A 109.5
Si1 C9 H9B 109.5
H9A C9 H9B 109.5
Si1 C9 H9C 109.5
H9A C9 H9C 109.5
H9B C9 H9C 109.5
Si2 C10 H10A 109.5
Si2 C10 H10B 109.5
H10A C10 H10B 109.5
Si2 C10 H10C 109.5
H10A C10 H10C 109.5
H10B C10 H10C 109.5
Si2 C11 H11A 109.5
Si2 C11 H11B 109.5
H11A C11 H11B 109.5
Si2 C11 H11C 109.5
H11A C11 H11C 109.5
H11B C11 H11C 109.5
C17 C12 C13 117.6(4)
C17 C12 Si2 121.0(3)
C13 C12 Si2 121.3(3)
O2 C13 C14 123.9(4)
O2 C13 C12 114.6(3)
C14 C13 C12 121.6(4)
C15 C14 C13 118.9(4)
C15 C14 H14 120.6
C13 C14 H14 120.6
C16 C15 C14 121.1(4)
C16 C15 H15 119.5
C14 C15 H15 119.5
C15 C16 C17 119.6(4)
C15 C16 H16 120.2
C17 C16 H16 120.2
C12 C17 C16 121.2(4)
C12 C17 H17 119.4
C16 C17 H17 119.4
O2 C18 H18A 109.5
O2 C18 H18B 109.5
H18A C18 H18B 109.5
O2 C18 H18C 109.5
H18A C18 H18C 109.5
H18B C18 H18C 109.5
N1B Ti1B Cl1B 112.38(9)
N1B Ti1B Cl2B 111.66(9)
Cl1B Ti1B Cl2B 103.67(5)
N1B Ti1B Cl3B 109.85(9)
Cl1B Ti1B Cl3B 108.82(4)
Cl2B Ti1B Cl3B 110.27(5)
N1B Si1B C9B 106.40(15)
N1B Si1B C8B 112.73(16)
C9B Si1B C8B 109.70(19)
N1B Si1B C1B 112.04(14)
C9B Si1B C1B 110.80(19)
C8B Si1B C1B 105.22(18)
N1B Si2B C11B 112.68(16)
N1B Si2B C10B 107.28(15)
C11B Si2B C10B 108.07(19)
N1B Si2B C12B 109.65(14)
C11B Si2B C12B 108.10(16)
C10B Si2B C12B 111.09(17)
C2B O1B C7B 118.1(4)
C13B O2B C18B 117.7(3)
Si1B N1B Si2B 119.76(16)
Si1B N1B Ti1B 124.01(16)
Si2B N1B Ti1B 116.22(15)
C6B C1B C2B 117.5(4)
C6B C1B Si1B 120.5(3)
C2B C1B Si1B 121.8(3)
O1B C2B C3B 123.7(4)
O1B C2B C1B 115.0(3)
C3B C2B C1B 121.4(5)
C4B C3B C2B 118.9(5)
C4B C3B H3B 120.6
C2B C3B H3B 120.6
C5B C4B C3B 121.1(4)
C5B C4B H4B 119.4
C3B C4B H4B 119.4
C4B C5B C6B 119.5(5)
C4B C5B H5B 120.3
C6B C5B H5B 120.3
C1B C6B C5B 121.6(5)
C1B C6B H6B 119.2
C5B C6B H6B 119.2
Si1B C8B H8B1 109.5
Si1B C8B H8B2 109.5
H8B1 C8B H8B2 109.5
Si1B C8B H8B3 109.5
H8B1 C8B H8B3 109.5
H8B2 C8B H8B3 109.5
Si1B C9B H9B1 109.5
Si1B C9B H9B2 109.5
H9B1 C9B H9B2 109.5
Si1B C9B H9B3 109.5
H9B1 C9B H9B3 109.5
H9B2 C9B H9B3 109.5
Si2B C10B H10D 109.5
Si2B C10B H10E 109.5
H10D C10B H10E 109.5
Si2B C10B H10F 109.5
H10D C10B H10F 109.5
H10E C10B H10F 109.5
Si2B C11B H11D 109.5
Si2B C11B H11E 109.5
H11D C11B H11E 109.5
Si2B C11B H11F 109.5
H11D C11B H11F 109.5
H11E C11B H11F 109.5
C17B C12B C13B 116.8(3)
C17B C12B Si2B 121.3(3)
C13B C12B Si2B 121.8(3)
O2B C13B C14B 124.1(3)
O2B C13B C12B 114.5(3)
C14B C13B C12B 121.4(4)
C13B C14B C15B 119.7(4)
C13B C14B H14B 120.2
C15B C14B H14B 120.2
C16B C15B C14B 120.6(3)
C16B C15B H15B 119.7
C14B C15B H15B 119.7
C15B C16B C17B 119.3(4)
C15B C16B H16B 120.3
C17B C16B H16B 120.3
C16B C17B C12B 122.2(4)
C16B C17B H17B 118.9
C12B C17B H17B 118.9

loop_
_geom_bond_atom_site_label_1
_geom_bond_atom_site_label_2
_geom_bond_distance
Ti N 1.825(3)
Ti Cl1 2.1960(12)
Ti Cl2 2.2197(11)
Ti Cl3 2.2213(11)
Si1 N 1.808(3)
Si1 C9 1.857(4)
Si1 C8 1.860(4)
Si1 C1 1.867(4)
Si2 N 1.797(3)
Si2 C10 1.858(4)
Si2 C11 1.868(4)
Si2 C12 1.884(4)
O1 C2 1.383(5)
O1 C7 1.426(5)
O2 C13 1.369(5)
O2 C18 1.422(5)
C1 C6 1.393(5)
C1 C2 1.403(5)
C2 C3 1.395(6)
C3 C4 1.387(7)
C3 H3 0.95
C4 C5 1.368(7)
C4 H4 0.95
C5 C6 1.392(5)
C5 H5 0.95
C6 H6 0.95
C7 H7A 0.98
C7 H7B 0.98
C7 H7C 0.98
C8 H8A 0.98
C8 H8B 0.98
C8 H8C 0.98
C9 H9A 0.98
C9 H9B 0.98
C9 H9C 0.98
C10 H10A 0.98
C10 H10B 0.98
C10 H10C 0.98
C11 H11A 0.98
C11 H11B 0.98
C11 H11C 0.98
C12 C17 1.389(5)
C12 C13 1.398(5)
C13 C14 1.391(5)
C14 C15 1.383(6)
C14 H14 0.95
C15 C16 1.368(7)
C15 H15 0.95
C16 C17 1.396(6)
C16 H16 0.95
C17 H17 0.95
C18 H18A 0.98
C18 H18B 0.98
C18 H18C 0.98
Ti1B N1B 1.825(3)
Ti1B Cl1B 2.1971(12)
Ti1B Cl2B 2.2180(11)
Ti1B Cl3B 2.2210(11)
Si1B N1B 1.801(3)
Si1B C9B 1.852(4)
Si1B C8B 1.854(4)
Si1B C1B 1.862(4)
Si2B N1B 1.804(3)
Si2B C11B 1.857(4)
Si2B C10B 1.863(4)
Si2B C12B 1.880(3)
O1B C2B 1.370(6)
O1B C7B 1.441(5)
O2B C13B 1.372(4)
O2B C18B 1.430(4)
C1B C6B 1.388(6)
C1B C2B 1.398(6)
C2B C3B 1.393(6)
C3B C4B 1.384(9)
C3B H3B 0.95
C4B C5B 1.364(8)
C4B H4B 0.95
C5B C6B 1.391(6)
C5B H5B 0.95
C6B H6B 0.95
C7B H7B1 0.98
C7B H7B2 0.98
C7B H7B3 0.98
C8B H8B1 0.98
C8B H8B2 0.98
C8B H8B3 0.98
C9B H9B1 0.98
C9B H9B2 0.98
C9B H9B3 0.98
C10B H10D 0.98
C10B H10E 0.98
C10B H10F 0.98
C11B H11D 0.98
C11B H11E 0.98
C11B H11F 0.98
C12B C17B 1.393(5)
C12B C13B 1.406(5)
C13B C14B 1.378(5)
C14B C15B 1.390(6)
C14B H14B 0.95
C15B C16B 1.366(6)
C15B H15B 0.95
C16B C17B 1.387(5)
C16B H16B 0.95
C17B H17B 0.95
C18B H18D 0.98
C18B H18E 0.98
C18B H18F 0.98
